data_2311910
loop_
_publ_author_name
'Minyaev, Mikhail E.'
'Churakov, Andrei V.'
'Nifant'ev, Ilya E.'

_publ_section_title
;
 Structural diversity of polynuclear Mg<sub>x</sub>O<sub>y</sub> cores in
 magnesium phenoxide complexes.
;
_journal_issue 'Pt 11'
_journal_name_full 'Acta crystallographica. Section C, Structural chemistry'
_journal_page_first 854
_journal_page_last 861
_journal_paper_doi 10.1107/S2053229617012657
_journal_volume 73
_journal_year 2017
_chemical_formula_iupac '[Mg4 (C2 H6 N O)6 (C15 H23 O)2]'
_chemical_formula_moiety 'C42 H82 Mg4 N6 O8'
_chemical_formula_sum 'C42 H82 Mg4 N6 O8'
_chemical_formula_weight 896.37
_chemical_name_systematic
Bis(\m~3~-2-aminoethanolato-\k^4^<i>O</i>:<i>O</i>:<i>O</i>,<i>N</i>)tetrakis(\m~2~-2-aminoethanolato-\k^3^<i>O</i>:<i>O</i>,<i>N</i>)bis(2,6-di-<i>tert</i>-butyl-4-methylphenolato\k<i>O</i>)tetramagnesium(II)
_space_group_crystal_system monoclinic
_space_group_IT_number 14
_space_group_name_Hall '-P 2ybc'
_space_group_name_H-M_alt 'P 1 21/c 1'
_atom_sites_solution_hydrogens mixed
_atom_sites_solution_primary direct
_atom_sites_solution_secondary difmap
_audit_creation_method SHELXL-2014
_cell_angle_alpha 90
_cell_angle_beta 94.3180(8)
_cell_angle_gamma 90
_cell_formula_units_Z 2
_cell_length_a 8.9590(5)
_cell_length_b 20.4643(11)
_cell_length_c 13.5552(7)
_cell_measurement_reflns_used 9368
_cell_measurement_temperature 150(2)
_cell_measurement_theta_max 30.412
_cell_measurement_theta_min 2.488
_cell_volume 2478.2(2)
_computing_cell_refinement 'SAINT (Bruker, 2008)'
_computing_data_collection 'APEX2 (Bruker, 2008)'
_computing_data_reduction 'SAINT (Bruker, 2008)'
_computing_molecular_graphics 'SHELXTL (Sheldrick, 2015)'
_computing_publication_material 'SHELXTL (Sheldrick, 2015)'
_computing_structure_refinement 'SHELXL-2014 (Sheldrick, 2015)'
_computing_structure_solution 'SHELXS (Sheldrick, 2015)'
_diffrn_ambient_temperature 150(2)
_diffrn_measured_fraction_theta_full 1.000
_diffrn_measured_fraction_theta_max 1.000
_diffrn_measurement_device_type 'Bruker SMART APEXII area-detector'
_diffrn_measurement_method \w
_diffrn_radiation_monochromator graphite
_diffrn_radiation_source 'fine-focus sealed tube'
_diffrn_radiation_type MoK\a
_diffrn_radiation_wavelength 0.71073
_diffrn_reflns_av_R_equivalents 0.0255
_diffrn_reflns_limit_h_max 12
_diffrn_reflns_limit_h_min -12
_diffrn_reflns_limit_k_max 27
_diffrn_reflns_limit_k_min -27
_diffrn_reflns_limit_l_max 18
_diffrn_reflns_limit_l_min -18
_diffrn_reflns_number 27344
_diffrn_reflns_theta_full 25.242
_diffrn_reflns_theta_max 28.998
_diffrn_reflns_theta_min 2.280
_exptl_absorpt_coefficient_mu 0.127
_exptl_absorpt_correction_T_max 0.7461
_exptl_absorpt_correction_T_min 0.6766
_exptl_absorpt_correction_type multi-scan
_exptl_absorpt_process_details '(SADABS; Sheldrick, 1997)'
_exptl_crystal_colour colourless
_exptl_crystal_density_diffrn 1.201
_exptl_crystal_density_method 'not measured'
_exptl_crystal_description prism
_exptl_crystal_F_000 976
_exptl_crystal_size_max 0.25
_exptl_crystal_size_mid 0.20
_exptl_crystal_size_min 0.20
_refine_diff_density_max 0.425
_refine_diff_density_min -0.227
_refine_ls_extinction_method none
_refine_ls_goodness_of_fit_ref 1.035
_refine_ls_hydrogen_treatment mixed
_refine_ls_matrix_type full
_refine_ls_number_parameters 302
_refine_ls_number_reflns 6587
_refine_ls_number_restraints 0
_refine_ls_restrained_S_all 1.035
_refine_ls_R_factor_all 0.0495
_refine_ls_R_factor_gt 0.0376
_refine_ls_shift/su_max 0.001
_refine_ls_shift/su_mean 0.000
_refine_ls_structure_factor_coef Fsqd
_refine_ls_weighting_details 'w = 1/[\s^2^(Fo^2^)+(0.0643P)^2^+0.5865P] where P=(Fo^2^+2Fc^2^)/3'
_refine_ls_weighting_scheme calc
_refine_ls_wR_factor_gt 0.1030
_refine_ls_wR_factor_ref 0.1109
_reflns_number_gt 5354
_reflns_number_total 6587
_reflns_threshold_expression I>2\s(I)
_cod_data_source_file ky3130sup1.cif
_cod_data_source_block III
_cod_original_sg_symbol_H-M 'P 21/c'
_cod_database_code 2311910
_shelx_space_group_comment
;
The symmetry employed for this shelxl refinement is uniquely defined
by the following loop, which should always be used as a source of
symmetry information in preference to the above space-group names.
They are only intended as comments.
;
_shelx_estimated_absorpt_t_min 0.969
_shelx_estimated_absorpt_t_max 0.975
_shelxl_version_number 2.014

loop_
_space_group_symop_operation_xyz
'x, y, z'
'-x, y+1/2, -z+1/2'
'-x, -y, -z'
'x, -y-1/2, z-1/2'

loop_
_atom_site_type_symbol
_atom_site_label
_atom_site_fract_x
_atom_site_fract_y
_atom_site_fract_z
_atom_site_U_iso_or_equiv
_atom_site_adp_type
_atom_site_calc_flag
_atom_site_occupancy
Mg Mg1 0.45995(4) 0.60324(2) 0.61443(3) 0.01705(10) Uani d 1
Mg Mg2 0.58052(4) 0.46252(2) 0.59144(3) 0.01723(10) Uani d 1
N N1 0.29616(14) 0.61557(6) 0.73181(9) 0.0267(2) Uani d 1
H H11 0.210(2) 0.6349(11) 0.7146(16) 0.055(6) Uiso d 1
H H12 0.336(2) 0.6415(9) 0.7769(13) 0.033(4) Uiso d 1
O O1 0.49767(10) 0.52186(4) 0.69127(6) 0.02202(18) Uani d 1
C C11 0.42814(18) 0.51599(7) 0.77957(10) 0.0310(3) Uani d 1
H H11A 0.4921 0.5360 0.8341 0.037 Uiso calc 1
H H11B 0.4153 0.4692 0.7953 0.037 Uiso calc 1
C C12 0.27603(17) 0.54950(7) 0.77115(11) 0.0324(3) Uani d 1
H H12A 0.2049 0.5245 0.7263 0.039 Uiso calc 1
H H12B 0.2353 0.5519 0.8369 0.039 Uiso calc 1
N N2 0.53414(13) 0.62631(6) 0.34591(9) 0.0243(2) Uani d 1
H H21 0.560(2) 0.6231(10) 0.2909(17) 0.054(6) Uiso d 1
H H22 0.481(2) 0.6615(9) 0.3461(13) 0.034(4) Uiso d 1
O O2 0.59618(9) 0.55267(4) 0.51850(6) 0.01680(17) Uani d 1
C C21 0.71643(13) 0.57643(6) 0.46717(9) 0.0204(2) Uani d 1
H H21A 0.7459 0.5432 0.4193 0.024 Uiso calc 1
H H21B 0.8037 0.5851 0.5145 0.024 Uiso calc 1
C C22 0.67017(14) 0.63891(6) 0.41277(10) 0.0241(3) Uani d 1
H H22A 0.6492 0.6734 0.4610 0.029 Uiso calc 1
H H22B 0.7525 0.6542 0.3738 0.029 Uiso calc 1
N N3 0.19228(14) 0.54470(7) 0.33047(10) 0.0315(3) Uani d 1
H H31 0.187(2) 0.5474(10) 0.2651(18) 0.056(6) Uiso d 1
H H32 0.148(2) 0.5113(10) 0.3463(15) 0.046(6) Uiso d 1
O O3 0.30886(9) 0.59252(4) 0.50414(6) 0.02061(18) Uani d 1
C C31 0.15552(14) 0.59986(7) 0.48523(10) 0.0254(3) Uani d 1
H H31A 0.1229 0.6414 0.5144 0.030 Uiso calc 1
H H31B 0.1029 0.5635 0.5161 0.030 Uiso calc 1
C C32 0.11557(15) 0.60019(7) 0.37440(11) 0.0295(3) Uani d 1
H H32A 0.0059 0.5960 0.3606 0.035 Uiso calc 1
H H32B 0.1478 0.6418 0.3454 0.035 Uiso calc 1
O O4 0.54351(9) 0.68721(4) 0.64619(7) 0.02197(18) Uani d 1
C C1 0.61964(13) 0.74211(6) 0.64825(9) 0.0194(2) Uani d 1
C C2 0.76577(13) 0.74621(6) 0.69913(9) 0.0205(2) Uani d 1
C C3 0.85212(14) 0.80184(6) 0.68545(9) 0.0240(3) Uani d 1
H H3 0.9510 0.8034 0.7161 0.029 Uiso calc 1
C C4 0.80010(15) 0.85489(6) 0.62914(10) 0.0255(3) Uani d 1
C C5 0.65201(15) 0.85355(6) 0.59087(9) 0.0233(2) Uani d 1
H H5 0.6125 0.8910 0.5567 0.028 Uiso calc 1
C C6 0.55844(13) 0.79970(6) 0.60024(9) 0.0204(2) Uani d 1
C C7 0.82814(14) 0.69095(6) 0.76701(9) 0.0224(2) Uani d 1
C C8 0.39338(14) 0.80288(6) 0.55940(10) 0.0233(2) Uani d 1
C C9 0.90187(18) 0.91159(8) 0.61006(13) 0.0372(3) Uani d 1
H H9A 0.8480 0.9431 0.5661 0.056 Uiso calc 1
H H9B 0.9899 0.8956 0.5788 0.056 Uiso calc 1
H H9C 0.9338 0.9329 0.6729 0.056 Uiso calc 1
C C41 0.86319(16) 0.63006(7) 0.70719(11) 0.0307(3) Uani d 1
H H41A 0.9081 0.5966 0.7518 0.046 Uiso calc 1
H H41B 0.9334 0.6415 0.6579 0.046 Uiso calc 1
H H41C 0.7705 0.6131 0.6736 0.046 Uiso calc 1
C C42 0.71638(16) 0.67297(7) 0.84327(10) 0.0304(3) Uani d 1
H H42A 0.7546 0.6355 0.8824 0.046 Uiso calc 1
H H42B 0.6197 0.6617 0.8088 0.046 Uiso calc 1
H H42C 0.7036 0.7103 0.8871 0.046 Uiso calc 1
C C43 0.97355(15) 0.71069(7) 0.82685(11) 0.0307(3) Uani d 1
H H43A 1.0055 0.6753 0.8723 0.046 Uiso calc 1
H H43B 0.9562 0.7504 0.8648 0.046 Uiso calc 1
H H43C 1.0518 0.7190 0.7816 0.046 Uiso calc 1
C C44 0.28983(15) 0.78362(8) 0.63977(11) 0.0319(3) Uani d 1
H H44A 0.1864 0.7810 0.6108 0.048 Uiso calc 1
H H44B 0.2966 0.8165 0.6924 0.048 Uiso calc 1
H H44C 0.3204 0.7410 0.6674 0.048 Uiso calc 1
C C45 0.36468(15) 0.75779(7) 0.46914(10) 0.0270(3) Uani d 1
H H45A 0.2605 0.7624 0.4425 0.041 Uiso calc 1
H H45B 0.3837 0.7124 0.4892 0.041 Uiso calc 1
H H45C 0.4317 0.7699 0.4182 0.041 Uiso calc 1
C C46 0.34748(17) 0.87229(7) 0.52507(12) 0.0339(3) Uani d 1
H H46A 0.2412 0.8726 0.5018 0.051 Uiso calc 1
H H46B 0.4077 0.8856 0.4711 0.051 Uiso calc 1
H H46C 0.3644 0.9028 0.5805 0.051 Uiso calc 1

loop_
_atom_site_aniso_label
_atom_site_aniso_U_11
_atom_site_aniso_U_22
_atom_site_aniso_U_33
_atom_site_aniso_U_12
_atom_site_aniso_U_13
_atom_site_aniso_U_23
Mg1 0.01573(19) 0.01765(19) 0.01775(19) 0.00022(14) 0.00121(14) -0.00027(14)
Mg2 0.01683(19) 0.01830(19) 0.01633(19) 0.00166(14) -0.00017(14) 0.00057(14)
N1 0.0246(6) 0.0283(6) 0.0279(6) 0.0017(5) 0.0066(4) -0.0023(5)
O1 0.0274(5) 0.0214(4) 0.0178(4) 0.0028(3) 0.0052(3) 0.0016(3)
C11 0.0481(8) 0.0254(6) 0.0209(6) 0.0047(6) 0.0123(6) 0.0030(5)
C12 0.0378(8) 0.0306(7) 0.0310(7) -0.0063(6) 0.0168(6) -0.0042(5)
N2 0.0299(6) 0.0235(5) 0.0197(5) 0.0035(4) 0.0026(4) 0.0032(4)
O2 0.0145(4) 0.0185(4) 0.0177(4) -0.0004(3) 0.0027(3) 0.0014(3)
C21 0.0159(5) 0.0251(6) 0.0205(5) -0.0015(4) 0.0037(4) -0.0001(4)
C22 0.0254(6) 0.0225(6) 0.0249(6) -0.0033(5) 0.0058(5) 0.0016(5)
N3 0.0275(6) 0.0349(7) 0.0305(6) 0.0083(5) -0.0090(5) -0.0067(5)
O3 0.0147(4) 0.0243(4) 0.0226(4) 0.0026(3) -0.0004(3) -0.0025(3)
C31 0.0155(6) 0.0316(7) 0.0290(6) 0.0031(5) 0.0012(5) -0.0001(5)
C32 0.0205(6) 0.0355(7) 0.0317(7) 0.0096(5) -0.0041(5) -0.0001(6)
O4 0.0192(4) 0.0197(4) 0.0263(4) -0.0021(3) -0.0024(3) -0.0016(3)
C1 0.0177(5) 0.0211(5) 0.0193(5) -0.0004(4) 0.0009(4) -0.0040(4)
C2 0.0184(5) 0.0237(6) 0.0193(5) 0.0005(4) 0.0012(4) -0.0045(4)
C3 0.0185(5) 0.0303(6) 0.0231(6) -0.0034(5) 0.0010(4) -0.0060(5)
C4 0.0269(6) 0.0249(6) 0.0253(6) -0.0049(5) 0.0051(5) -0.0049(5)
C5 0.0275(6) 0.0221(6) 0.0207(6) -0.0005(5) 0.0035(5) -0.0025(4)
C6 0.0201(5) 0.0225(6) 0.0187(5) 0.0006(4) 0.0014(4) -0.0026(4)
C7 0.0185(5) 0.0255(6) 0.0226(6) 0.0017(5) -0.0024(4) -0.0040(5)
C8 0.0196(6) 0.0223(6) 0.0275(6) 0.0027(4) -0.0017(5) 0.0007(5)
C9 0.0337(8) 0.0326(7) 0.0457(9) -0.0100(6) 0.0052(6) -0.0015(6)
C41 0.0258(6) 0.0304(7) 0.0350(7) 0.0073(5) -0.0050(5) -0.0082(6)
C42 0.0304(7) 0.0366(7) 0.0240(6) 0.0018(6) 0.0006(5) 0.0043(5)
C43 0.0243(6) 0.0342(7) 0.0319(7) 0.0031(5) -0.0099(5) -0.0048(6)
C44 0.0218(6) 0.0393(8) 0.0354(7) 0.0055(6) 0.0070(5) 0.0034(6)
C45 0.0250(6) 0.0290(6) 0.0259(6) 0.0005(5) -0.0054(5) -0.0001(5)
C46 0.0300(7) 0.0270(7) 0.0437(8) 0.0057(6) -0.0046(6) 0.0035(6)

loop_
_atom_type_symbol
_atom_type_description
_atom_type_scat_dispersion_real
_atom_type_scat_dispersion_imag
_atom_type_scat_source
C C 0.0033 0.0016 'International Tables Vol C Tables 4.2.6.8 and 6.1.1.4'
H H 0.0000 0.0000 'International Tables Vol C Tables 4.2.6.8 and 6.1.1.4'
N N 0.0061 0.0033 'International Tables Vol C Tables 4.2.6.8 and 6.1.1.4'
O O 0.0106 0.0060 'International Tables Vol C Tables 4.2.6.8 and 6.1.1.4'
Mg Mg 0.0486 0.0363 'International Tables Vol C Tables 4.2.6.8 and 6.1.1.4'

loop_
_geom_angle_atom_site_label_1
_geom_angle_atom_site_label_2
_geom_angle_atom_site_label_3
_geom_angle_site_symmetry_1
_geom_angle_site_symmetry_3
_geom_angle
O4 Mg1 O3 . . 120.73(4)
O4 Mg1 O1 . . 126.12(4)
O3 Mg1 O1 . . 112.92(4)
O4 Mg1 O2 . . 110.09(4)
O3 Mg1 O2 . . 82.72(4)
O1 Mg1 O2 . . 80.13(4)
O4 Mg1 N1 . . 90.29(4)
O3 Mg1 N1 . . 95.87(4)
O1 Mg1 N1 . . 79.49(4)
O2 Mg1 N1 . . 157.18(4)
O1 Mg2 O3 . 3_666 172.48(4)
O1 Mg2 O2 . . 80.03(4)
O3 Mg2 O2 3_666 . 97.68(4)
O1 Mg2 O2 . 3_666 105.64(4)
O3 Mg2 O2 3_666 3_666 81.04(4)
O2 Mg2 O2 . 3_666 82.56(4)
O1 Mg2 N3 . 3_666 95.22(5)
O3 Mg2 N3 3_666 3_666 78.11(4)
O2 Mg2 N3 . 3_666 101.00(5)
O2 Mg2 N3 3_666 3_666 159.13(4)
O1 Mg2 N2 . 3_666 91.80(4)
O3 Mg2 N2 3_666 3_666 92.89(4)
O2 Mg2 N2 . 3_666 157.11(4)
O2 Mg2 N2 3_666 3_666 79.11(4)
N3 Mg2 N2 3_666 3_666 101.02(5)
C12 N1 Mg1 . . 104.89(8)
C12 N1 H11 . . 112.3(14)
Mg1 N1 H11 . . 117.7(14)
C12 N1 H12 . . 111.3(12)
Mg1 N1 H12 . . 108.1(12)
H11 N1 H12 . . 102.6(18)
C11 O1 Mg1 . . 117.00(8)
C11 O1 Mg2 . . 137.71(8)
Mg1 O1 Mg2 . . 102.23(4)
O1 C11 C12 . . 110.60(11)
O1 C11 H11A . . 109.5
C12 C11 H11A . . 109.5
O1 C11 H11B . . 109.5
C12 C11 H11B . . 109.5
H11A C11 H11B . . 108.1
N1 C12 C11 . . 107.94(11)
N1 C12 H12A . . 110.1
C11 C12 H12A . . 110.1
N1 C12 H12B . . 110.1
C11 C12 H12B . . 110.1
H12A C12 H12B . . 108.4
C22 N2 Mg2 . 3_666 106.43(7)
C22 N2 H21 . . 107.6(16)
Mg2 N2 H21 3_666 . 116.8(15)
C22 N2 H22 . . 106.4(12)
Mg2 N2 H22 3_666 . 113.4(12)
H21 N2 H22 . . 105.7(19)
C21 O2 Mg2 . . 127.89(7)
C21 O2 Mg2 . 3_666 105.18(7)
Mg2 O2 Mg2 . 3_666 97.44(4)
C21 O2 Mg1 . . 129.06(7)
Mg2 O2 Mg1 . . 94.48(3)
Mg2 O2 Mg1 3_666 . 93.96(3)
O2 C21 C22 . . 109.81(10)
O2 C21 Mg2 . 3_666 46.06(5)
C22 C21 Mg2 . 3_666 83.37(7)
O2 C21 H21A . . 109.7
C22 C21 H21A . . 109.7
Mg2 C21 H21A 3_666 . 85.1
O2 C21 H21B . . 109.7
C22 C21 H21B . . 109.7
Mg2 C21 H21B 3_666 . 155.8
H21A C21 H21B . . 108.2
N2 C22 C21 . . 109.36(10)
N2 C22 H22A . . 109.8
C21 C22 H22A . . 109.8
N2 C22 H22B . . 109.8
C21 C22 H22B . . 109.8
H22A C22 H22B . . 108.2
C32 N3 Mg2 . 3_666 107.21(8)
C32 N3 H31 . . 111.4(14)
Mg2 N3 H31 3_666 . 117.2(14)
C32 N3 H32 . . 106.5(14)
Mg2 N3 H32 3_666 . 105.2(14)
H31 N3 H32 . . 109(2)
C31 O3 Mg1 . . 138.56(8)
C31 O3 Mg2 . 3_666 117.81(8)
Mg1 O3 Mg2 . 3_666 101.97(4)
O3 C31 C32 . . 109.87(11)
O3 C31 H31A . . 109.7
C32 C31 H31A . . 109.7
O3 C31 H31B . . 109.7
C32 C31 H31B . . 109.7
H31A C31 H31B . . 108.2
N3 C32 C31 . . 108.28(11)
N3 C32 H32A . . 110.0
C31 C32 H32A . . 110.0
N3 C32 H32B . . 110.0
C31 C32 H32B . . 110.0
H32A C32 H32B . . 108.4
C1 O4 Mg1 . . 165.50(8)
O4 C1 C6 . . 120.85(10)
O4 C1 C2 . . 120.90(11)
C6 C1 C2 . . 118.26(11)
C3 C2 C1 . . 118.56(11)
C3 C2 C7 . . 119.96(11)
C1 C2 C7 . . 121.48(11)
C4 C3 C2 . . 122.99(12)
C4 C3 H3 . . 118.5
C2 C3 H3 . . 118.5
C3 C4 C5 . . 117.52(12)
C3 C4 C9 . . 120.89(13)
C5 C4 C9 . . 121.59(13)
C4 C5 C6 . . 123.04(12)
C4 C5 H5 . . 118.5
C6 C5 H5 . . 118.5
C5 C6 C1 . . 118.55(11)
C5 C6 C8 . . 120.04(11)
C1 C6 C8 . . 121.42(11)
C41 C7 C43 . . 107.09(11)
C41 C7 C2 . . 111.19(10)
C43 C7 C2 . . 112.24(11)
C41 C7 C42 . . 109.33(11)
C43 C7 C42 . . 106.11(11)
C2 C7 C42 . . 110.68(10)
C44 C8 C45 . . 109.67(11)
C44 C8 C6 . . 110.44(10)
C45 C8 C6 . . 111.02(10)
C44 C8 C46 . . 106.82(11)
C45 C8 C46 . . 106.73(11)
C6 C8 C46 . . 112.00(11)
C4 C9 H9A . . 109.5
C4 C9 H9B . . 109.5
H9A C9 H9B . . 109.5
C4 C9 H9C . . 109.5
H9A C9 H9C . . 109.5
H9B C9 H9C . . 109.5
C7 C41 H41A . . 109.5
C7 C41 H41B . . 109.5
H41A C41 H41B . . 109.5
C7 C41 H41C . . 109.5
H41A C41 H41C . . 109.5
H41B C41 H41C . . 109.5
C7 C42 H42A . . 109.5
C7 C42 H42B . . 109.5
H42A C42 H42B . . 109.5
C7 C42 H42C . . 109.5
H42A C42 H42C . . 109.5
H42B C42 H42C . . 109.5
C7 C43 H43A . . 109.5
C7 C43 H43B . . 109.5
H43A C43 H43B . . 109.5
C7 C43 H43C . . 109.5
H43A C43 H43C . . 109.5
H43B C43 H43C . . 109.5
C8 C44 H44A . . 109.5
C8 C44 H44B . . 109.5
H44A C44 H44B . . 109.5
C8 C44 H44C . . 109.5
H44A C44 H44C . . 109.5
H44B C44 H44C . . 109.5
C8 C45 H45A . . 109.5
C8 C45 H45B . . 109.5
H45A C45 H45B . . 109.5
C8 C45 H45C . . 109.5
H45A C45 H45C . . 109.5
H45B C45 H45C . . 109.5
C8 C46 H46A . . 109.5
C8 C46 H46B . . 109.5
H46A C46 H46B . . 109.5
C8 C46 H46C . . 109.5
H46A C46 H46C . . 109.5
H46B C46 H46C . . 109.5

loop_
_geom_bond_atom_site_label_1
_geom_bond_atom_site_label_2
_geom_bond_site_symmetry_2
_geom_bond_distance
Mg1 O4 . 1.9105(9)
Mg1 O3 . 1.9521(9)
Mg1 O1 . 1.9798(9)
Mg1 O2 . 2.1191(9)
Mg1 N1 . 2.2583(12)
Mg2 O1 . 2.0020(9)
Mg2 O3 3_666 2.0304(9)
Mg2 O2 . 2.1028(9)
Mg2 O2 3_666 2.1138(9)
Mg2 N3 3_666 2.2273(13)
Mg2 N2 3_666 2.2831(12)
N1 C12 . 1.4697(19)
N1 H11 . 0.88(2)
N1 H12 . 0.866(19)
O1 C11 . 1.3955(15)
C11 C12 . 1.522(2)
C11 H11A . 0.9900
C11 H11B . 0.9900
C12 H12A . 0.9900
C12 H12B . 0.9900
N2 C22 . 1.4854(17)
N2 Mg2 3_666 2.2830(12)
N2 H21 . 0.80(2)
N2 H22 . 0.864(19)
O2 C21 . 1.4121(14)
O2 Mg2 3_666 2.1138(9)
C21 C22 . 1.5180(17)
C21 Mg2 3_666 2.8330(12)
C21 H21A . 0.9900
C21 H21B . 0.9900
C22 H22A . 0.9900
C22 H22B . 0.9900
N3 C32 . 1.4758(18)
N3 Mg2 3_666 2.2273(13)
N3 H31 . 0.89(2)
N3 H32 . 0.83(2)
O3 C31 . 1.3866(14)
O3 Mg2 3_666 2.0303(9)
C31 C32 . 1.5180(19)
C31 H31A . 0.9900
C31 H31B . 0.9900
C32 H32A . 0.9900
C32 H32B . 0.9900
O4 C1 . 1.3136(14)
C1 C6 . 1.4351(17)
C1 C2 . 1.4355(16)
C2 C3 . 1.3966(18)
C2 C7 . 1.5363(17)
C3 C4 . 1.3874(19)
C3 H3 . 0.9500
C4 C5 . 1.3880(19)
C4 C9 . 1.5099(19)
C5 C6 . 1.3961(17)
C5 H5 . 0.9500
C6 C8 . 1.5408(17)
C7 C41 . 1.5321(18)
C7 C43 . 1.5359(17)
C7 C42 . 1.5370(19)
C8 C44 . 1.5347(19)
C8 C45 . 1.5387(18)
C8 C46 . 1.5408(18)
C9 H9A . 0.9800
C9 H9B . 0.9800
C9 H9C . 0.9800
C41 H41A . 0.9800
C41 H41B . 0.9800
C41 H41C . 0.9800
C42 H42A . 0.9800
C42 H42B . 0.9800
C42 H42C . 0.9800
C43 H43A . 0.9800
C43 H43B . 0.9800
C43 H43C . 0.9800
C44 H44A . 0.9800
C44 H44B . 0.9800
C44 H44C . 0.9800
C45 H45A . 0.9800
C45 H45B . 0.9800
C45 H45C . 0.9800
C46 H46A . 0.9800
C46 H46B . 0.9800
C46 H46C . 0.9800

loop_
_geom_torsion_atom_site_label_1
_geom_torsion_atom_site_label_2
_geom_torsion_atom_site_label_3
_geom_torsion_atom_site_label_4
_geom_torsion_site_symmetry_1
_geom_torsion_site_symmetry_4
_geom_torsion
Mg1 O1 C11 C12 . . 33.61(14)
Mg2 O1 C11 C12 . . -122.41(12)
Mg1 N1 C12 C11 . . 40.21(12)
O1 C11 C12 N1 . . -49.90(15)
Mg2 O2 C21 C22 . . 171.24(7)
Mg2 O2 C21 C22 3_666 . 58.83(10)
Mg1 O2 C21 C22 . . -49.38(13)
Mg2 O2 C21 Mg2 . 3_666 112.42(9)
Mg1 O2 C21 Mg2 . 3_666 -108.20(9)
Mg2 N2 C22 C21 3_666 . 23.31(11)
O2 C21 C22 N2 . . -56.27(13)
Mg2 C21 C22 N2 3_666 . -17.94(9)
Mg1 O3 C31 C32 . . 164.87(9)
Mg2 O3 C31 C32 3_666 . -33.00(13)
Mg2 N3 C32 C31 3_666 . -39.25(14)
O3 C31 C32 N3 . . 47.75(15)
Mg1 O4 C1 C6 . . 92.7(3)
Mg1 O4 C1 C2 . . -87.7(3)
O4 C1 C2 C3 . . 169.41(11)
C6 C1 C2 C3 . . -11.02(17)
O4 C1 C2 C7 . . -10.25(17)
C6 C1 C2 C7 . . 169.33(11)
C1 C2 C3 C4 . . 3.57(18)
C7 C2 C3 C4 . . -176.76(12)
C2 C3 C4 C5 . . 4.47(19)
C2 C3 C4 C9 . . -175.17(13)
C3 C4 C5 C6 . . -5.02(19)
C9 C4 C5 C6 . . 174.62(13)
C4 C5 C6 C1 . . -2.51(18)
C4 C5 C6 C8 . . 177.55(11)
O4 C1 C6 C5 . . -169.92(11)
C2 C1 C6 C5 . . 10.51(17)
O4 C1 C6 C8 . . 10.03(17)
C2 C1 C6 C8 . . -169.55(11)
C3 C2 C7 C41 . . -109.87(13)
C1 C2 C7 C41 . . 69.78(15)
C3 C2 C7 C43 . . 10.07(16)
C1 C2 C7 C43 . . -170.27(11)
C3 C2 C7 C42 . . 128.41(12)
C1 C2 C7 C42 . . -51.94(15)
C5 C6 C8 C44 . . -127.31(13)
C1 C6 C8 C44 . . 52.74(15)
C5 C6 C8 C45 . . 110.81(13)
C1 C6 C8 C45 . . -69.14(15)
C5 C6 C8 C46 . . -8.39(17)
C1 C6 C8 C46 . . 171.66(12)
